data_1505708
loop_
_publ_author_name
'Ren, X. M.'
'Akutagawa, T.'
'Noro, S.'
'Nishihara, S.'
'Nakamura, T.'
'Yoshida, Y.'
'Inoue, K.'

_publ_section_title
;
 Structural and magnetic investigations for the doping effect of
 nonmagnetic impurity on the spin-Peierls-like transition in a
 quasi-one-dimensional magnet: 1-(4'-nitrobenzyl)pyridinium
 bis(maleonitriledithiolato)nickelate.
;
_journal_issue 15
_journal_name_full 'The journal of physical chemistry. B'
_journal_page_first 7671
_journal_page_last 7677
_journal_paper_doi 10.1021/jp0556106
_journal_volume 110
_journal_year 2006
_chemical_formula_sum 'C20 H11 Au0.01 N6 Ni0.99 O2 S4'
_chemical_formula_weight 555.68
_chemical_name_systematic
; 
 ? 
;
_space_group_IT_number 14
_symmetry_cell_setting monoclinic
_symmetry_space_group_name_Hall '-P 2ybc'
_symmetry_space_group_name_H-M 'P 1 21/c 1'
_atom_sites_solution_hydrogens geom
_atom_sites_solution_primary direct
_atom_sites_solution_secondary difmap
_audit_creation_method SHELXL-97
_cell_angle_alpha 90.00
_cell_angle_beta 102.82(3)
_cell_angle_gamma 90.00
_cell_formula_units_Z 4
_cell_length_a 12.176(2)
_cell_length_b 26.492(5)
_cell_length_c 7.2027(14)
_cell_measurement_temperature 273(2)
_cell_volume 2265.4(8)
_computing_structure_refinement 'SHELXL-97 (Sheldrick, 1997)'
_computing_structure_solution 'SHELXS-97 (Sheldrick, 1990)'
_diffrn_ambient_temperature 273(2)
_diffrn_measured_fraction_theta_full 0.997
_diffrn_measured_fraction_theta_max 0.997
_diffrn_radiation_monochromator graphite
_diffrn_radiation_source 'fine-focus sealed tube'
_diffrn_radiation_type MoK\a
_diffrn_radiation_wavelength 0.71073
_diffrn_reflns_av_R_equivalents 0.0440
_diffrn_reflns_av_sigmaI/netI 0.0338
_diffrn_reflns_limit_h_max 15
_diffrn_reflns_limit_h_min -15
_diffrn_reflns_limit_k_max 34
_diffrn_reflns_limit_k_min -34
_diffrn_reflns_limit_l_max 8
_diffrn_reflns_limit_l_min -9
_diffrn_reflns_number 32809
_diffrn_reflns_theta_full 27.48
_diffrn_reflns_theta_max 27.48
_diffrn_reflns_theta_min 3.00
_exptl_absorpt_coefficient_mu 1.313
_exptl_crystal_density_diffrn 1.629
_exptl_crystal_density_method 'not measured'
_exptl_crystal_F_000 1126
_refine_diff_density_max 0.345
_refine_diff_density_min -0.494
_refine_diff_density_rms 0.070
_refine_ls_extinction_method none
_refine_ls_goodness_of_fit_ref 0.960
_refine_ls_hydrogen_treatment mixed
_refine_ls_matrix_type full
_refine_ls_number_parameters 298
_refine_ls_number_reflns 5179
_refine_ls_number_restraints 0
_refine_ls_restrained_S_all 0.960
_refine_ls_R_factor_all 0.0537
_refine_ls_R_factor_gt 0.0373
_refine_ls_shift/su_max 0.000
_refine_ls_shift/su_mean 0.000
_refine_ls_structure_factor_coef Fsqd
_refine_ls_weighting_details 'calc w=1/[\s^2^(Fo^2^)+(0.0443P)^2^+1.6699P] where P=(Fo^2^+2Fc^2^)/3'
_refine_ls_weighting_scheme calc
_refine_ls_wR_factor_gt 0.0846
_refine_ls_wR_factor_ref 0.1014
_reflns_number_gt 3753
_reflns_number_total 5179
_reflns_threshold_expression >2sigma(I)
_cod_data_source_file jp0556106si20060207_063811.cif
_cod_data_source_block x=0.01_at_273_K
_cod_depositor_comments
;
The following automatic conversions were performed:

'_symmetry_cell_setting' value 'Monoclinic' changed to 'monoclinic'
according to /home/saulius/struct/CIF-dictionaries/cif_core.dic
dictionary named 'cif_core.dic' version 2.4.1 from 2010-06-29.

Automatic conversion script
Id: cif_fix_values 1715 2011-07-08 13:25:40Z adriana 
;
_cod_original_cell_volume 2265.5(8)
_cod_original_sg_symbol_H-M P2(1)/c
_cod_database_code 1505708

loop_
_symmetry_equiv_pos_as_xyz
'x, y, z'
'-x, y+1/2, -z+1/2'
'-x, -y, -z'
'x, -y-1/2, z-1/2'

loop_
_atom_site_label
_atom_site_type_symbol
_atom_site_fract_x
_atom_site_fract_y
_atom_site_fract_z
_atom_site_U_iso_or_equiv
_atom_site_adp_type
_atom_site_occupancy
_atom_site_symmetry_multiplicity
_atom_site_calc_flag
_atom_site_refinement_flags
Ni1 Ni -0.23153(3) 0.227254(13) -0.44884(5) 0.04182(11) Uani 0.99 1 d P
AU1 Ni -0.23153(3) 0.227254(13) -0.44884(5) 0.04182(11) Uani 0.01 1 d P
S1 S -0.34155(6) 0.16434(3) -0.54615(10) 0.04809(17) Uani 1 1 d .
S2 S -0.09037(6) 0.17891(3) -0.34431(10) 0.05133(18) Uani 1 1 d .
S3 S -0.36879(6) 0.27778(3) -0.55581(10) 0.04798(17) Uani 1 1 d .
S4 S -0.11632(6) 0.28856(3) -0.36349(10) 0.05014(18) Uani 1 1 d .
O1 O 0.1674(3) 0.16440(10) -0.0135(5) 0.1114(11) Uani 1 1 d .
O2 O 0.3462(3) 0.16172(10) 0.0587(5) 0.1081(11) Uani 1 1 d .
N1 N -0.3339(3) 0.02626(10) -0.6144(4) 0.0736(8) Uani 1 1 d .
N2 N 0.0072(3) 0.04928(12) -0.3442(4) 0.0792(9) Uani 1 1 d .
N3 N -0.4365(3) 0.41271(10) -0.6317(4) 0.0736(8) Uani 1 1 d .
N4 N -0.0936(3) 0.42637(11) -0.3808(4) 0.0724(8) Uani 1 1 d .
N5 N 0.2777(2) 0.42652(8) -0.1105(3) 0.0472(5) Uani 1 1 d .
N6 N 0.2589(3) 0.18476(11) 0.0243(4) 0.0680(8) Uani 1 1 d .
C1 C -0.2965(3) 0.06442(12) -0.5608(4) 0.0550(7) Uani 1 1 d .
C2 C -0.2521(2) 0.11310(10) -0.4982(4) 0.0470(6) Uani 1 1 d .
C3 C -0.1413(3) 0.11976(11) -0.4105(4) 0.0494(6) Uani 1 1 d .
C4 C -0.0610(3) 0.07955(12) -0.3737(4) 0.0572(7) Uani 1 1 d .
C5 C -0.3785(3) 0.37940(11) -0.5800(4) 0.0511(7) Uani 1 1 d .
C6 C -0.3083(2) 0.33652(10) -0.5189(4) 0.0443(6) Uani 1 1 d .
C7 C -0.1963(2) 0.34098(10) -0.4362(3) 0.0438(6) Uani 1 1 d .
C8 C -0.1410(3) 0.38908(12) -0.4062(4) 0.0519(7) Uani 1 1 d .
C9 C 0.3758(3) 0.43478(12) -0.1596(5) 0.0649(8) Uani 1 1 d .
H9A H 0.4426 0.4240 -0.0799 0.078 Uiso 1 1 calc R
C10 C 0.3787(4) 0.45885(13) -0.3254(6) 0.0796(11) Uani 1 1 d .
H10A H 0.4470 0.4647 -0.3592 0.095 Uiso 1 1 calc R
C11 C 0.2795(4) 0.47444(13) -0.4421(5) 0.0787(12) Uani 1 1 d .
H11A H 0.2799 0.4906 -0.5565 0.094 Uiso 1 1 calc R
C12 C 0.1798(4) 0.46599(12) -0.3884(5) 0.0765(10) Uani 1 1 d .
H12A H 0.1122 0.4765 -0.4660 0.092 Uiso 1 1 calc R
C13 C 0.1805(3) 0.44213(11) -0.2213(5) 0.0607(8) Uani 1 1 d .
H13A H 0.1132 0.4366 -0.1838 0.073 Uiso 1 1 calc R
C14 C 0.2767(3) 0.40030(11) 0.0716(4) 0.0557(7) Uani 1 1 d .
H14A H 0.2121 0.4116 0.1184 0.067 Uiso 1 1 calc R
H14B H 0.3441 0.4093 0.1655 0.067 Uiso 1 1 calc R
C15 C 0.2716(2) 0.34355(11) 0.0489(3) 0.0446(6) Uani 1 1 d .
C16 C 0.3692(3) 0.31525(12) 0.0923(4) 0.0569(7) Uani 1 1 d .
H16A H 0.4384 0.3315 0.1289 0.068 Uiso 1 1 calc R
C17 C 0.3657(3) 0.26317(12) 0.0819(5) 0.0577(7) Uani 1 1 d .
H17A H 0.4316 0.2442 0.1107 0.069 Uiso 1 1 calc R
C18 C 0.2630(3) 0.24032(11) 0.0283(4) 0.0472(6) Uani 1 1 d .
C19 C 0.1647(3) 0.26695(12) -0.0185(5) 0.0616(8) Uani 1 1 d .
H19A H 0.0960 0.2504 -0.0562 0.074 Uiso 1 1 calc R
C20 C 0.1698(3) 0.31888(12) -0.0087(5) 0.0598(8) Uani 1 1 d .
H20A H 0.1037 0.3376 -0.0414 0.072 Uiso 1 1 calc R

loop_
_atom_site_aniso_label
_atom_site_aniso_U_11
_atom_site_aniso_U_22
_atom_site_aniso_U_33
_atom_site_aniso_U_23
_atom_site_aniso_U_13
_atom_site_aniso_U_12
Ni1 0.0354(2) 0.0459(2) 0.04225(19) 0.00419(13) 0.00464(14) -0.00049(13)
AU1 0.0354(2) 0.0459(2) 0.04225(19) 0.00419(13) 0.00464(14) -0.00049(13)
S1 0.0388(4) 0.0497(4) 0.0543(4) 0.0044(3) 0.0074(3) -0.0029(3)
S2 0.0390(4) 0.0564(4) 0.0555(4) 0.0024(3) 0.0038(3) 0.0028(3)
S3 0.0354(4) 0.0493(4) 0.0548(4) 0.0031(3) 0.0005(3) -0.0018(3)
S4 0.0368(4) 0.0545(4) 0.0541(4) 0.0026(3) -0.0008(3) -0.0023(3)
O1 0.108(3) 0.0623(16) 0.148(3) 0.0078(16) -0.006(2) -0.0244(17)
O2 0.110(3) 0.0605(16) 0.148(3) 0.0155(17) 0.017(2) 0.0239(17)
N1 0.074(2) 0.0530(16) 0.089(2) 0.0029(14) 0.0081(16) -0.0064(15)
N2 0.074(2) 0.0711(19) 0.088(2) 0.0008(15) 0.0069(17) 0.0224(17)
N3 0.0600(19) 0.0532(16) 0.101(2) -0.0004(15) 0.0041(16) 0.0072(14)
N4 0.064(2) 0.0577(16) 0.089(2) -0.0038(14) 0.0032(15) -0.0125(14)
N5 0.0420(14) 0.0396(11) 0.0573(13) -0.0038(10) 0.0055(11) -0.0009(9)
N6 0.091(3) 0.0516(16) 0.0580(16) 0.0063(12) 0.0083(15) 0.0010(16)
C1 0.0503(19) 0.0534(17) 0.0608(17) 0.0056(14) 0.0116(14) 0.0020(14)
C2 0.0487(18) 0.0478(15) 0.0466(14) 0.0060(12) 0.0150(12) -0.0022(12)
C3 0.0489(18) 0.0514(15) 0.0486(14) 0.0056(12) 0.0123(13) 0.0049(13)
C4 0.054(2) 0.0577(18) 0.0580(17) 0.0026(14) 0.0077(14) 0.0049(15)
C5 0.0423(17) 0.0515(16) 0.0578(16) -0.0054(13) 0.0070(13) -0.0049(13)
C6 0.0456(16) 0.0467(14) 0.0409(13) 0.0008(11) 0.0101(12) -0.0013(12)
C7 0.0427(16) 0.0492(14) 0.0393(13) -0.0015(11) 0.0084(11) -0.0013(12)
C8 0.0436(17) 0.0578(17) 0.0524(15) -0.0015(13) 0.0063(13) -0.0024(14)
C9 0.047(2) 0.0579(18) 0.090(2) 0.0058(17) 0.0166(17) 0.0063(14)
C10 0.085(3) 0.061(2) 0.105(3) 0.010(2) 0.047(2) 0.0032(19)
C11 0.126(4) 0.0455(18) 0.067(2) 0.0054(15) 0.026(2) -0.006(2)
C12 0.083(3) 0.0570(19) 0.076(2) 0.0109(17) -0.012(2) -0.0067(18)
C13 0.0444(19) 0.0539(17) 0.078(2) 0.0060(15) 0.0002(15) -0.0047(13)
C14 0.054(2) 0.0557(17) 0.0546(16) -0.0036(13) 0.0070(14) 0.0022(14)
C15 0.0394(15) 0.0524(15) 0.0414(13) 0.0015(11) 0.0076(11) 0.0006(12)
C16 0.0331(16) 0.0610(18) 0.0720(19) 0.0013(15) 0.0022(14) -0.0023(13)
C17 0.0395(17) 0.0627(18) 0.0680(19) 0.0036(15) 0.0056(14) 0.0106(14)
C18 0.0527(18) 0.0487(15) 0.0392(13) 0.0059(11) 0.0081(12) 0.0009(13)
C19 0.0392(17) 0.0624(19) 0.078(2) 0.0082(15) 0.0014(15) -0.0072(14)
C20 0.0336(16) 0.0589(17) 0.084(2) 0.0104(16) 0.0060(15) 0.0052(13)

loop_
_atom_type_symbol
_atom_type_description
_atom_type_scat_dispersion_real
_atom_type_scat_dispersion_imag
_atom_type_scat_source
C C 0.0033 0.0016 'International Tables Vol C Tables 4.2.6.8 and 6.1.1.4'
H H 0.0000 0.0000 'International Tables Vol C Tables 4.2.6.8 and 6.1.1.4'
N N 0.0061 0.0033 'International Tables Vol C Tables 4.2.6.8 and 6.1.1.4'
O O 0.0106 0.0060 'International Tables Vol C Tables 4.2.6.8 and 6.1.1.4'
S S 0.1246 0.1234 'International Tables Vol C Tables 4.2.6.8 and 6.1.1.4'
Ni Ni 0.3393 1.1124 'International Tables Vol C Tables 4.2.6.8 and 6.1.1.4'
Au Au -2.0133 8.8022 'International Tables Vol C Tables 4.2.6.8 and 6.1.1.4'

loop_
_geom_angle_atom_site_label_1
_geom_angle_atom_site_label_2
_geom_angle_atom_site_label_3
_geom_angle
S2 Ni1 S4 85.94(4)
S2 Ni1 S3 177.89(3)
S4 Ni1 S3 92.20(4)
S2 Ni1 S1 92.54(4)
S4 Ni1 S1 176.68(3)
S3 Ni1 S1 89.27(4)
C2 S1 Ni1 102.94(10)
C3 S2 Ni1 103.66(11)
C6 S3 Ni1 103.67(10)
C7 S4 Ni1 103.60(10)
C9 N5 C13 121.0(3)
C9 N5 C14 119.5(3)
C13 N5 C14 119.4(3)
O2 N6 O1 123.1(3)
O2 N6 C18 118.6(3)
O1 N6 C18 118.3(3)
N1 C1 C2 178.2(4)
C3 C2 C1 121.8(3)
C3 C2 S1 120.3(2)
C1 C2 S1 117.9(2)
C2 C3 C4 123.6(3)
C2 C3 S2 120.4(2)
C4 C3 S2 116.0(2)
N2 C4 C3 176.5(4)
N3 C5 C6 178.1(3)
C7 C6 C5 122.4(2)
C7 C6 S3 119.9(2)
C5 C6 S3 117.7(2)
C6 C7 C8 122.1(3)
C6 C7 S4 120.6(2)
C8 C7 S4 117.3(2)
N4 C8 C7 177.6(3)
N5 C9 C10 120.5(3)
C9 C10 C11 119.2(4)
C12 C11 C10 119.5(3)
C13 C12 C11 119.6(4)
N5 C13 C12 120.2(3)
N5 C14 C15 112.2(2)
C20 C15 C16 118.7(3)
C20 C15 C14 121.1(3)
C16 C15 C14 120.2(3)
C15 C16 C17 121.0(3)
C18 C17 C16 118.2(3)
C19 C18 C17 122.6(3)
C19 C18 N6 119.2(3)
C17 C18 N6 118.2(3)
C18 C19 C20 118.4(3)
C19 C20 C15 121.0(3)

loop_
_geom_bond_atom_site_label_1
_geom_bond_atom_site_label_2
_geom_bond_distance
Ni1 S2 2.1418(9)
Ni1 S4 2.1449(9)
Ni1 S3 2.1463(9)
Ni1 S1 2.1558(9)
S1 C2 1.727(3)
S2 C3 1.714(3)
S3 C6 1.717(3)
S4 C7 1.710(3)
O1 N6 1.214(4)
O2 N6 1.202(4)
N1 C1 1.140(4)
N2 C4 1.140(4)
N3 C5 1.140(4)
N4 C8 1.139(4)
N5 C9 1.337(4)
N5 C13 1.338(4)
N5 C14 1.487(4)
N6 C18 1.473(4)
C1 C2 1.432(4)
C2 C3 1.368(4)
C3 C4 1.430(4)
C5 C6 1.431(4)
C6 C7 1.366(4)
C7 C8 1.435(4)
C9 C10 1.361(5)
C10 C11 1.373(6)
C11 C12 1.371(5)
C12 C13 1.358(5)
C14 C15 1.512(4)
C15 C20 1.381(4)
C15 C16 1.382(4)
C16 C17 1.382(4)
C17 C18 1.366(4)
C18 C19 1.365(4)
C19 C20 1.378(4)
